data_7249735
loop_
_publ_author_name
'Prashanth, Jupally'
'Pisini, Krishna Prasad'
'Surampudi, Anuja Venkata Sai Durga'
'Nechipadappu, Sunil Kumar'
'Swain, Debasish'
'Balasubramanian, Sridhar'

_publ_section_title
;
 Flutamide degradation driven by sulfonic acids: An unforeseen salts and
 salt polymorphs of degraded flutamide impurity
;
_journal_name_full CrystEngComm
_journal_paper_doi 10.1039/D4CE00979G
_journal_year 2025
_chemical_formula_moiety 'C7 H6 F3 N2 O2 1+, C2 H5 O3 S 1-'
_chemical_formula_sum 'C9 H11 F3 N2 O5 S'
_chemical_formula_weight 316.26
_chemical_name_common Flu.D-ESA(2:2)
_space_group_crystal_system monoclinic
_space_group_IT_number 14
_space_group_name_Hall '-P 2ybc'
_space_group_name_H-M_alt 'P 1 21/c 1'
_atom_sites_solution_hydrogens mixed
_audit_creation_method SHELXL-2019/3
_audit_update_record
;
2024-09-26 deposited with the CCDC.	2024-12-12 downloaded from the CCDC.
;
_cell_angle_alpha 90
_cell_angle_beta 92.616(5)
_cell_angle_gamma 90
_cell_formula_units_Z 8
_cell_length_a 12.9132(14)
_cell_length_b 10.6737(11)
_cell_length_c 18.342(2)
_cell_measurement_reflns_used 6375
_cell_measurement_temperature 100(2)
_cell_measurement_theta_max 27.73
_cell_measurement_theta_min 2.20
_cell_volume 2525.5(5)
_computing_cell_refinement '<i>SAINT</i> (Bruker, 2016)'
_computing_data_collection '<i>APEX3</i> (Bruker, 2016)'
_computing_data_reduction 'Bruker SAINT'
_computing_molecular_graphics 'Bruker SHELXTL'
_computing_publication_material 'Bruker SHELXTL'
_computing_structure_refinement 'SHELXL-2018/3 (Sheldrick, 2018)'
_computing_structure_solution 'SHELXT 2018/2 (Sheldrick, 2018)'
_diffrn_ambient_temperature 100(2)
_diffrn_measured_fraction_theta_full 1.000
_diffrn_measured_fraction_theta_max 0.995
_diffrn_measurement_device_type 'Bruker D8 QUEST PHOTON-100'
_diffrn_measurement_method '\w and \f'
_diffrn_radiation_type MoK\a
_diffrn_radiation_wavelength 0.71073
_diffrn_reflns_av_R_equivalents 0.0705
_diffrn_reflns_av_unetI/netI 0.0673
_diffrn_reflns_Laue_measured_fraction_full 1.000
_diffrn_reflns_Laue_measured_fraction_max 0.995
_diffrn_reflns_limit_h_max 17
_diffrn_reflns_limit_h_min -16
_diffrn_reflns_limit_k_max 14
_diffrn_reflns_limit_k_min -14
_diffrn_reflns_limit_l_max 24
_diffrn_reflns_limit_l_min -24
_diffrn_reflns_number 37253
_diffrn_reflns_point_group_measured_fraction_full 1.000
_diffrn_reflns_point_group_measured_fraction_max 0.995
_diffrn_reflns_theta_full 25.242
_diffrn_reflns_theta_max 28.433
_diffrn_reflns_theta_min 2.208
_exptl_absorpt_coefficient_mu 0.316
_exptl_absorpt_correction_T_max 0.7457
_exptl_absorpt_correction_T_min 0.6310
_exptl_absorpt_correction_type multi-scan
_exptl_absorpt_process_details
;
 SADABS 2016/2: Krause, L., Herbst-Irmer, R., Sheldrick G.M. & Stalke D.,
 J. Appl. Cryst. 48 (2015) 3-10
;
_exptl_crystal_colour colourless
_exptl_crystal_density_diffrn 1.664
_exptl_crystal_description plate
_exptl_crystal_F_000 1296
_exptl_crystal_size_max 0.310
_exptl_crystal_size_mid 0.290
_exptl_crystal_size_min 0.210
_refine_diff_density_max 0.523
_refine_diff_density_min -0.502
_refine_diff_density_rms 0.080
_refine_ls_extinction_method none
_refine_ls_goodness_of_fit_ref 1.014
_refine_ls_hydrogen_treatment mixed
_refine_ls_matrix_type full
_refine_ls_number_parameters 387
_refine_ls_number_reflns 6341
_refine_ls_number_restraints 0
_refine_ls_restrained_S_all 1.014
_refine_ls_R_factor_all 0.0981
_refine_ls_R_factor_gt 0.0438
_refine_ls_shift/su_max 0.000
_refine_ls_shift/su_mean 0.000
_refine_ls_structure_factor_coef Fsqd
_refine_ls_weighting_details 'w=1/[\s^2^(Fo^2^)+(0.0584P)^2^] where P=(Fo^2^+2Fc^2^)/3'
_refine_ls_weighting_scheme calc
_refine_ls_wR_factor_gt 0.0980
_refine_ls_wR_factor_ref 0.1216
_reflns_Friedel_coverage 0.000
_reflns_number_gt 3851
_reflns_number_total 6341
_reflns_threshold_expression 'I > 2\s(I)'
_cod_data_source_file d4ce00979g2.cif
_cod_data_source_block KB1383_0m
_cod_original_cell_volume 2525.4(5)
_cod_original_sg_symbol_H-M 'P 21/c'
_cod_database_code 7249735
_shelx_shelxl_version_number 2019/3
_shelx_space_group_comment
;
The symmetry employed for this shelxl refinement is uniquely defined
by the following loop, which should always be used as a source of
symmetry information in preference to the above space-group names.
They are only intended as comments.
;
_shelx_estimated_absorpt_t_min 0.908
_shelx_estimated_absorpt_t_max 0.937

loop_
_space_group_symop_operation_xyz
'x, y, z'
'-x, y+1/2, -z+1/2'
'-x, -y, -z'
'x, -y-1/2, z-1/2'

loop_
_atom_site_label
_atom_site_type_symbol
_atom_site_fract_x
_atom_site_fract_y
_atom_site_fract_z
_atom_site_U_iso_or_equiv
_atom_site_adp_type
_atom_site_occupancy
_atom_site_site_symmetry_order
_atom_site_calc_flag
_atom_site_refinement_flags_posn
_atom_site_refinement_flags_adp
_atom_site_refinement_flags_occupancy
_atom_site_disorder_assembly
_atom_site_disorder_group
C1A C 0.27606(17) 0.7175(2) 0.62496(12) 0.0158(5) Uani 1 1 d . . . . .
C2A C 0.29698(17) 0.5880(2) 0.62379(12) 0.0160(5) Uani 1 1 d . . . . .
C3A C 0.23687(17) 0.5112(2) 0.66561(12) 0.0160(5) Uani 1 1 d . . . . .
H3A H 0.249016 0.423385 0.666499 0.019 Uiso 1 1 calc R U . . .
C4A C 0.15918(17) 0.5615(2) 0.70612(12) 0.0161(5) Uani 1 1 d . . . . .
C5A C 0.13768(17) 0.6877(2) 0.70594(13) 0.0177(5) Uani 1 1 d . . . . .
H5A H 0.083040 0.720193 0.733315 0.021 Uiso 1 1 calc R U . . .
C6A C 0.19739(17) 0.7664(2) 0.66497(12) 0.0184(5) Uani 1 1 d . . . . .
H6A H 0.184295 0.854014 0.664363 0.022 Uiso 1 1 calc R U . . .
C7A C 0.38423(18) 0.5277(2) 0.58459(13) 0.0185(5) Uani 1 1 d . . . . .
N1A N 0.33483(14) 0.80856(18) 0.58337(11) 0.0189(4) Uani 1 1 d . . . . .
N2A N 0.10455(16) 0.47658(19) 0.75324(12) 0.0160(4) Uani 1 1 d . . . . .
H2NA H 0.084(2) 0.399(3) 0.7281(15) 0.039(8) Uiso 1 1 d . . . . .
H2NB H 0.1492(19) 0.446(2) 0.7903(14) 0.029(7) Uiso 1 1 d . . . . .
H2NC H 0.050(2) 0.513(2) 0.7747(14) 0.031(8) Uiso 1 1 d . . . . .
O1A O 0.36800(12) 0.77624(16) 0.52460(9) 0.0242(4) Uani 1 1 d . . . . .
O2A O 0.34500(12) 0.91515(14) 0.60899(9) 0.0228(4) Uani 1 1 d . . . . .
F1A F 0.47447(9) 0.58828(12) 0.59694(8) 0.0228(3) Uani 1 1 d . . . . .
F2A F 0.36699(10) 0.51987(13) 0.51242(7) 0.0261(3) Uani 1 1 d . . . . .
F3A F 0.40054(10) 0.40978(12) 0.60814(8) 0.0251(3) Uani 1 1 d . . . . .
C8A C 0.39814(18) 0.4297(2) 0.93665(13) 0.0203(5) Uani 1 1 d . . . . .
H8A H 0.471159 0.452173 0.949220 0.024 Uiso 1 1 calc R U . . .
H8B H 0.353972 0.499977 0.951814 0.024 Uiso 1 1 calc R U . . .
C9A C 0.3702(2) 0.3126(2) 0.97896(14) 0.0273(6) Uani 1 1 d . . . . .
H9A H 0.298520 0.288537 0.965832 0.041 Uiso 1 1 calc R U . . .
H9B H 0.377105 0.329890 1.031436 0.041 Uiso 1 1 calc R U . . .
H9C H 0.416959 0.244181 0.966842 0.041 Uiso 1 1 calc R U . . .
O3A O 0.41298(12) 0.52830(14) 0.80831(9) 0.0195(4) Uani 1 1 d . . . . .
O4A O 0.45067(11) 0.30692(14) 0.82147(8) 0.0175(4) Uani 1 1 d . . . . .
O5A O 0.27359(11) 0.37861(14) 0.82583(8) 0.0191(4) Uani 1 1 d . . . . .
S1A S 0.38229(4) 0.41016(5) 0.84134(3) 0.01503(14) Uani 1 1 d . . . . .
C1B C 0.23595(16) -0.1430(2) 0.87420(12) 0.0154(5) Uani 1 1 d . . . . .
C2B C 0.20805(16) -0.0155(2) 0.87329(13) 0.0154(5) Uani 1 1 d . . . . .
C3B C 0.26238(16) 0.0633(2) 0.82930(12) 0.0167(5) Uani 1 1 d . . . . .
H3B H 0.245241 0.149774 0.826784 0.020 Uiso 1 1 calc R U . . .
C4B C 0.34183(16) 0.0170(2) 0.78872(12) 0.0150(5) Uani 1 1 d . . . . .
C5B C 0.37043(17) -0.1072(2) 0.79120(12) 0.0166(5) Uani 1 1 d . . . . .
H5B H 0.426286 -0.136817 0.763972 0.020 Uiso 1 1 calc R U . . .
C6B C 0.31591(17) -0.1879(2) 0.83428(12) 0.0172(5) Uani 1 1 d . . . . .
H6B H 0.333550 -0.274238 0.836369 0.021 Uiso 1 1 calc R U . . .
C7B C 0.12040(18) 0.0403(2) 0.91435(14) 0.0208(5) Uani 1 1 d . . . . .
N1B N 0.18296(15) -0.23653(18) 0.91828(11) 0.0191(4) Uani 1 1 d . . . . .
N2B N 0.39339(17) 0.1042(2) 0.74094(12) 0.0172(4) Uani 1 1 d . . . . .
H2ND H 0.414(2) 0.175(3) 0.7662(16) 0.045(9) Uiso 1 1 d . . . . .
H2NE H 0.349(2) 0.126(2) 0.7068(15) 0.031(8) Uiso 1 1 d . . . . .
H2NF H 0.448(2) 0.070(3) 0.7207(16) 0.039(9) Uiso 1 1 d . . . . .
O1B O 0.14950(12) -0.20371(16) 0.97677(9) 0.0241(4) Uani 1 1 d . . . . .
O2B O 0.17724(13) -0.34370(15) 0.89408(10) 0.0251(4) Uani 1 1 d . . . . .
F1B F 0.03275(10) -0.02621(13) 0.90724(8) 0.0270(4) Uani 1 1 d . . . . .
F2B F 0.14402(10) 0.05308(13) 0.98617(8) 0.0267(3) Uani 1 1 d . . . . .
F3B F 0.09710(10) 0.15619(12) 0.88973(8) 0.0296(4) Uani 1 1 d . . . . .
C8B C 0.08115(18) 0.1547(2) 0.56086(12) 0.0190(5) Uani 1 1 d . . . . .
H8C H 0.005019 0.149505 0.552273 0.023 Uiso 1 1 calc R U . . .
H8D H 0.105004 0.232825 0.537902 0.023 Uiso 1 1 calc R U . . .
C9B C 0.13082(18) 0.0441(2) 0.52472(13) 0.0239(6) Uani 1 1 d . . . . .
H9D H 0.118712 0.050007 0.471694 0.036 Uiso 1 1 calc R U . . .
H9E H 0.100404 -0.033764 0.542313 0.036 Uiso 1 1 calc R U . . .
H9F H 0.205556 0.044284 0.536704 0.036 Uiso 1 1 calc R U . . .
O3B O 0.04592(12) 0.26342(14) 0.68318(9) 0.0193(4) Uani 1 1 d . . . . .
O4B O 0.08260(12) 0.04113(14) 0.68637(9) 0.0203(4) Uani 1 1 d . . . . .
O5B O 0.22022(11) 0.19012(14) 0.66473(9) 0.0198(4) Uani 1 1 d . . . . .
S1B S 0.11031(4) 0.16202(5) 0.65563(3) 0.01551(14) Uani 1 1 d . . . . .

loop_
_atom_site_aniso_label
_atom_site_aniso_U_11
_atom_site_aniso_U_22
_atom_site_aniso_U_33
_atom_site_aniso_U_23
_atom_site_aniso_U_13
_atom_site_aniso_U_12
C1A 0.0140(11) 0.0166(12) 0.0166(12) 0.0028(10) -0.0007(9) -0.0018(10)
C2A 0.0157(12) 0.0171(12) 0.0150(12) -0.0019(10) -0.0006(9) -0.0004(9)
C3A 0.0165(12) 0.0132(11) 0.0183(12) -0.0027(9) 0.0002(10) 0.0022(9)
C4A 0.0152(12) 0.0149(11) 0.0180(12) 0.0013(10) -0.0014(10) -0.0028(10)
C5A 0.0145(12) 0.0185(12) 0.0202(13) -0.0011(10) 0.0003(10) 0.0020(10)
C6A 0.0194(12) 0.0143(12) 0.0214(13) -0.0003(10) -0.0007(10) 0.0030(10)
C7A 0.0196(13) 0.0173(12) 0.0187(13) -0.0001(10) 0.0013(10) -0.0021(10)
N1A 0.0151(10) 0.0182(11) 0.0233(12) 0.0032(9) 0.0008(9) 0.0011(8)
N2A 0.0143(11) 0.0152(11) 0.0187(11) 0.0000(9) 0.0028(9) 0.0015(9)
O1A 0.0241(9) 0.0263(10) 0.0229(10) 0.0022(8) 0.0072(8) -0.0007(8)
O2A 0.0234(9) 0.0147(9) 0.0302(10) 0.0020(7) 0.0008(8) -0.0022(7)
F1A 0.0149(7) 0.0216(8) 0.0320(8) -0.0018(6) 0.0021(6) -0.0019(6)
F2A 0.0271(8) 0.0327(9) 0.0188(8) -0.0059(6) 0.0042(6) 0.0005(6)
F3A 0.0239(8) 0.0158(7) 0.0363(9) 0.0000(6) 0.0090(6) 0.0032(6)
C8A 0.0197(13) 0.0212(13) 0.0200(13) -0.0055(10) 0.0018(10) 0.0008(10)
C9A 0.0330(15) 0.0279(14) 0.0213(14) 0.0012(11) 0.0060(11) 0.0070(12)
O3A 0.0218(9) 0.0129(8) 0.0242(10) 0.0028(7) 0.0051(7) -0.0012(7)
O4A 0.0195(9) 0.0131(8) 0.0200(9) -0.0025(7) 0.0028(7) 0.0015(7)
O5A 0.0142(8) 0.0173(8) 0.0260(10) 0.0010(7) 0.0010(7) -0.0011(7)
S1A 0.0150(3) 0.0129(3) 0.0173(3) -0.0005(2) 0.0022(2) 0.0001(2)
C1B 0.0160(12) 0.0152(12) 0.0149(12) 0.0018(10) 0.0004(9) -0.0019(10)
C2B 0.0134(11) 0.0143(12) 0.0185(12) -0.0019(10) 0.0002(9) 0.0013(9)
C3B 0.0156(12) 0.0138(11) 0.0204(13) -0.0022(10) -0.0015(10) -0.0004(9)
C4B 0.0148(12) 0.0138(11) 0.0164(12) -0.0010(10) 0.0011(9) -0.0037(9)
C5B 0.0149(12) 0.0169(12) 0.0182(13) -0.0020(10) 0.0024(10) 0.0026(10)
C6B 0.0189(12) 0.0124(11) 0.0202(13) 0.0000(10) 0.0004(10) 0.0015(9)
C7B 0.0177(13) 0.0187(13) 0.0264(14) -0.0001(11) 0.0040(10) -0.0018(10)
N1B 0.0183(10) 0.0186(11) 0.0205(11) 0.0040(9) 0.0007(9) -0.0004(9)
N2B 0.0158(11) 0.0169(11) 0.0190(11) 0.0000(9) 0.0022(9) -0.0001(9)
O1B 0.0245(9) 0.0291(10) 0.0190(9) 0.0005(8) 0.0055(7) -0.0016(8)
O2B 0.0283(10) 0.0140(9) 0.0336(11) 0.0004(8) 0.0080(8) -0.0030(7)
F1B 0.0143(7) 0.0302(8) 0.0369(9) -0.0034(7) 0.0057(6) -0.0037(6)
F2B 0.0287(8) 0.0283(8) 0.0236(8) -0.0086(7) 0.0068(6) -0.0004(6)
F3B 0.0279(8) 0.0205(8) 0.0415(10) 0.0020(7) 0.0122(7) 0.0100(6)
C8B 0.0189(12) 0.0209(13) 0.0170(12) -0.0005(10) 0.0003(10) 0.0009(10)
C9B 0.0244(14) 0.0257(14) 0.0217(14) -0.0044(11) 0.0030(11) 0.0023(11)
O3B 0.0201(9) 0.0139(8) 0.0242(9) -0.0032(7) 0.0049(7) 0.0016(7)
O4B 0.0224(9) 0.0122(8) 0.0267(10) 0.0037(7) 0.0063(7) -0.0009(7)
O5B 0.0139(8) 0.0195(9) 0.0260(10) 0.0005(7) 0.0005(7) -0.0017(7)
S1B 0.0159(3) 0.0130(3) 0.0179(3) -0.0002(2) 0.0030(2) -0.0001(2)

loop_
_atom_type_symbol
_atom_type_description
_atom_type_scat_dispersion_real
_atom_type_scat_dispersion_imag
_atom_type_scat_source
C C 0.0033 0.0016 'International Tables Vol C Tables 4.2.6.8 and 6.1.1.4'
H H 0.0000 0.0000 'International Tables Vol C Tables 4.2.6.8 and 6.1.1.4'
N N 0.0061 0.0033 'International Tables Vol C Tables 4.2.6.8 and 6.1.1.4'
O O 0.0106 0.0060 'International Tables Vol C Tables 4.2.6.8 and 6.1.1.4'
F F 0.0171 0.0103 'International Tables Vol C Tables 4.2.6.8 and 6.1.1.4'
S S 0.1246 0.1234 'International Tables Vol C Tables 4.2.6.8 and 6.1.1.4'

loop_
_geom_angle_atom_site_label_1
_geom_angle_atom_site_label_2
_geom_angle_atom_site_label_3
_geom_angle
_geom_angle_site_symmetry_1
_geom_angle_site_symmetry_3
_geom_angle_publ_flag
C6A C1A C2A 121.6(2) . . ?
C6A C1A N1A 115.8(2) . . ?
C2A C1A N1A 122.5(2) . . ?
C3A C2A C1A 117.4(2) . . ?
C3A C2A C7A 117.5(2) . . ?
C1A C2A C7A 125.0(2) . . ?
C4A C3A C2A 120.4(2) . . ?
C4A C3A H3A 119.8 . . ?
C2A C3A H3A 119.8 . . ?
C5A C4A C3A 122.0(2) . . ?
C5A C4A N2A 120.5(2) . . ?
C3A C4A N2A 117.3(2) . . ?
C4A C5A C6A 118.6(2) . . ?
C4A C5A H5A 120.7 . . ?
C6A C5A H5A 120.7 . . ?
C1A C6A C5A 120.0(2) . . ?
C1A C6A H6A 120.0 . . ?
C5A C6A H6A 120.0 . . ?
F2A C7A F1A 107.55(18) . . ?
F2A C7A F3A 106.07(18) . . ?
F1A C7A F3A 105.94(18) . . ?
F2A C7A C2A 113.90(18) . . ?
F1A C7A C2A 112.06(18) . . ?
F3A C7A C2A 110.84(19) . . ?
O1A N1A O2A 123.9(2) . . ?
O1A N1A C1A 118.67(19) . . ?
O2A N1A C1A 117.4(2) . . ?
C4A N2A H2NA 112.1(16) . . ?
C4A N2A H2NB 110.6(16) . . ?
H2NA N2A H2NB 101(2) . . ?
C4A N2A H2NC 113.6(16) . . ?
H2NA N2A H2NC 111(2) . . ?
H2NB N2A H2NC 107(2) . . ?
C9A C8A S1A 112.89(17) . . ?
C9A C8A H8A 109.0 . . ?
S1A C8A H8A 109.0 . . ?
C9A C8A H8B 109.0 . . ?
S1A C8A H8B 109.0 . . ?
H8A C8A H8B 107.8 . . ?
C8A C9A H9A 109.5 . . ?
C8A C9A H9B 109.5 . . ?
H9A C9A H9B 109.5 . . ?
C8A C9A H9C 109.5 . . ?
H9A C9A H9C 109.5 . . ?
H9B C9A H9C 109.5 . . ?
O5A S1A O3A 113.28(9) . . ?
O5A S1A O4A 111.26(9) . . ?
O3A S1A O4A 111.53(9) . . ?
O5A S1A C8A 106.72(10) . . ?
O3A S1A C8A 106.72(10) . . ?
O4A S1A C8A 106.90(10) . . ?
C6B C1B C2B 121.8(2) . . ?
C6B C1B N1B 115.70(19) . . ?
C2B C1B N1B 122.5(2) . . ?
C3B C2B C1B 117.4(2) . . ?
C3B C2B C7B 117.7(2) . . ?
C1B C2B C7B 124.9(2) . . ?
C2B C3B C4B 120.4(2) . . ?
C2B C3B H3B 119.8 . . ?
C4B C3B H3B 119.8 . . ?
C5B C4B C3B 122.0(2) . . ?
C5B C4B N2B 120.3(2) . . ?
C3B C4B N2B 117.7(2) . . ?
C4B C5B C6B 118.4(2) . . ?
C4B C5B H5B 120.8 . . ?
C6B C5B H5B 120.8 . . ?
C1B C6B C5B 120.0(2) . . ?
C1B C6B H6B 120.0 . . ?
C5B C6B H6B 120.0 . . ?
F1B C7B F2B 107.60(19) . . ?
F1B C7B F3B 106.25(18) . . ?
F2B C7B F3B 105.80(19) . . ?
F1B C7B C2B 113.12(19) . . ?
F2B C7B C2B 112.76(19) . . ?
F3B C7B C2B 110.8(2) . . ?
O1B N1B O2B 124.4(2) . . ?
O1B N1B C1B 118.54(19) . . ?
O2B N1B C1B 117.1(2) . . ?
C4B N2B H2ND 110.7(18) . . ?
C4B N2B H2NE 107.9(17) . . ?
H2ND N2B H2NE 108(2) . . ?
C4B N2B H2NF 112.5(18) . . ?
H2ND N2B H2NF 109(2) . . ?
H2NE N2B H2NF 109(2) . . ?
C9B C8B S1B 113.04(16) . . ?
C9B C8B H8C 109.0 . . ?
S1B C8B H8C 109.0 . . ?
C9B C8B H8D 109.0 . . ?
S1B C8B H8D 109.0 . . ?
H8C C8B H8D 107.8 . . ?
C8B C9B H9D 109.5 . . ?
C8B C9B H9E 109.5 . . ?
H9D C9B H9E 109.5 . . ?
C8B C9B H9F 109.5 . . ?
H9D C9B H9F 109.5 . . ?
H9E C9B H9F 109.5 . . ?
O5B S1B O4B 113.19(9) . . ?
O5B S1B O3B 111.95(9) . . ?
O4B S1B O3B 111.47(10) . . ?
O5B S1B C8B 106.62(10) . . ?
O4B S1B C8B 107.24(10) . . ?
O3B S1B C8B 105.85(10) . . ?

loop_
_geom_bond_atom_site_label_1
_geom_bond_atom_site_label_2
_geom_bond_distance
_geom_bond_site_symmetry_2
_geom_bond_publ_flag
C1A C6A 1.382(3) . ?
C1A C2A 1.409(3) . ?
C1A N1A 1.468(3) . ?
C2A C3A 1.385(3) . ?
C2A C7A 1.508(3) . ?
C3A C4A 1.384(3) . ?
C3A H3A 0.9500 . ?
C4A C5A 1.375(3) . ?
C4A N2A 1.457(3) . ?
C5A C6A 1.385(3) . ?
C5A H5A 0.9500 . ?
C6A H6A 0.9500 . ?
C7A F2A 1.335(3) . ?
C7A F1A 1.343(2) . ?
C7A F3A 1.344(3) . ?
N1A O1A 1.227(2) . ?
N1A O2A 1.236(2) . ?
N2A H2NA 0.98(3) . ?
N2A H2NB 0.93(3) . ?
N2A H2NC 0.91(3) . ?
C8A C9A 1.523(3) . ?
C8A S1A 1.763(2) . ?
C8A H8A 0.9900 . ?
C8A H8B 0.9900 . ?
C9A H9A 0.9800 . ?
C9A H9B 0.9800 . ?
C9A H9C 0.9800 . ?
O3A S1A 1.4615(15) . ?
O4A S1A 1.4684(16) . ?
O5A S1A 1.4588(15) . ?
C1B C6B 1.379(3) . ?
C1B C2B 1.408(3) . ?
C1B N1B 1.473(3) . ?
C2B C3B 1.379(3) . ?
C2B C7B 1.510(3) . ?
C3B C4B 1.386(3) . ?
C3B H3B 0.9500 . ?
C4B C5B 1.376(3) . ?
C4B N2B 1.460(3) . ?
C5B C6B 1.383(3) . ?
C5B H5B 0.9500 . ?
C6B H6B 0.9500 . ?
C7B F1B 1.337(3) . ?
C7B F2B 1.345(3) . ?
C7B F3B 1.346(3) . ?
N1B O1B 1.226(2) . ?
N1B O2B 1.228(2) . ?
N2B H2ND 0.92(3) . ?
N2B H2NE 0.86(3) . ?
N2B H2NF 0.89(3) . ?
C8B C9B 1.511(3) . ?
C8B S1B 1.763(2) . ?
C8B H8C 0.9900 . ?
C8B H8D 0.9900 . ?
C9B H9D 0.9800 . ?
C9B H9E 0.9800 . ?
C9B H9F 0.9800 . ?
O3B S1B 1.4686(16) . ?
O4B S1B 1.4592(15) . ?
O5B S1B 1.4527(15) . ?

loop_
_geom_hbond_atom_site_label_D
_geom_hbond_atom_site_label_H
_geom_hbond_atom_site_label_A
_geom_hbond_distance_DH
_geom_hbond_distance_HA
_geom_hbond_distance_DA
_geom_hbond_angle_DHA
_geom_hbond_site_symmetry_A
_geom_hbond_publ_flag
N2A H2NA O3B 0.98(3) 1.72(3) 2.704(3) 179(3) . yes
N2A H2NB O5A 0.93(3) 1.85(3) 2.714(3) 153(2) . yes
N2B H2NE O5B 0.86(3) 1.93(3) 2.741(3) 157(2) . yes
N2B H2ND O4A 0.92(3) 1.78(3) 2.704(3) 175(3) . yes
N2A H2NA S1B 0.98(3) 2.88(3) 3.807(2) 157(2) . yes
N2B H2ND S1A 0.92(3) 2.90(3) 3.756(2) 155(2) . yes
N2A H2NC O4B 0.91(3) 1.91(3) 2.790(3) 163(2) 2_556 yes
N2A H2NC S1B 0.91(3) 2.95(3) 3.851(2) 172(2) 2_556 yes
C5A H5A O3B 0.95 2.36 3.294(3) 167.9 2_556 yes
C8B H8C O1B 0.99 2.57 3.383(3) 138.9 2_556 yes
C8B H8C O2B 0.99 2.59 3.474(3) 148.2 2_556 yes
N2B H2NF O3A 0.89(3) 1.95(3) 2.816(3) 165(3) 2_646 yes
C9A H9C F1A 0.98 2.50 3.457(3) 165.2 2_646 yes
C5B H5B O4A 0.95 2.36 3.299(3) 169.8 2_646 yes
C6A H6A O4B 0.95 2.43 3.317(3) 154.5 1_565 yes
C6B H6B O3A 0.95 2.41 3.321(3) 160.7 1_545 yes
C9B H9F O2A 0.98 2.58 3.397(3) 140.3 1_545 yes
C8B H8D F2B 0.99 2.53 3.517(3) 172.0 4_565 yes
C3A H3A O5B 0.95 2.52 3.433(3) 162.0 . yes
C3B H3B O5A 0.95 2.47 3.370(3) 158.0 . yes

loop_
_geom_torsion_atom_site_label_1
_geom_torsion_atom_site_label_2
_geom_torsion_atom_site_label_3
_geom_torsion_atom_site_label_4
_geom_torsion
_geom_torsion_site_symmetry_1
_geom_torsion_site_symmetry_2
_geom_torsion_site_symmetry_3
_geom_torsion_site_symmetry_4
_geom_torsion_publ_flag
C6A C1A C2A C3A -1.3(3) . . . . ?
N1A C1A C2A C3A 179.58(19) . . . . ?
C6A C1A C2A C7A -177.0(2) . . . . ?
N1A C1A C2A C7A 3.9(3) . . . . ?
C1A C2A C3A C4A 0.5(3) . . . . ?
C7A C2A C3A C4A 176.5(2) . . . . ?
C2A C3A C4A C5A 0.8(3) . . . . ?
C2A C3A C4A N2A -175.3(2) . . . . ?
C3A C4A C5A C6A -1.4(3) . . . . ?
N2A C4A C5A C6A 174.7(2) . . . . ?
C2A C1A C6A C5A 0.8(3) . . . . ?
N1A C1A C6A C5A 179.98(19) . . . . ?
C4A C5A C6A C1A 0.5(3) . . . . ?
C3A C2A C7A F2A 108.2(2) . . . . ?
C1A C2A C7A F2A -76.1(3) . . . . ?
C3A C2A C7A F1A -129.5(2) . . . . ?
C1A C2A C7A F1A 46.2(3) . . . . ?
C3A C2A C7A F3A -11.3(3) . . . . ?
C1A C2A C7A F3A 164.36(19) . . . . ?
C6A C1A N1A O1A -146.4(2) . . . . ?
C2A C1A N1A O1A 32.8(3) . . . . ?
C6A C1A N1A O2A 31.4(3) . . . . ?
C2A C1A N1A O2A -149.4(2) . . . . ?
C9A C8A S1A O5A 59.32(19) . . . . ?
C9A C8A S1A O3A -179.28(16) . . . . ?
C9A C8A S1A O4A -59.82(19) . . . . ?
C6B C1B C2B C3B 1.5(3) . . . . ?
N1B C1B C2B C3B -179.28(19) . . . . ?
C6B C1B C2B C7B 178.8(2) . . . . ?
N1B C1B C2B C7B -2.0(3) . . . . ?
C1B C2B C3B C4B -0.8(3) . . . . ?
C7B C2B C3B C4B -178.3(2) . . . . ?
C2B C3B C4B C5B -0.8(3) . . . . ?
C2B C3B C4B N2B 177.5(2) . . . . ?
C3B C4B C5B C6B 1.7(3) . . . . ?
N2B C4B C5B C6B -176.6(2) . . . . ?
C2B C1B C6B C5B -0.7(3) . . . . ?
N1B C1B C6B C5B -179.96(19) . . . . ?
C4B C5B C6B C1B -0.9(3) . . . . ?
C3B C2B C7B F1B 131.1(2) . . . . ?
C1B C2B C7B F1B -46.3(3) . . . . ?
C3B C2B C7B F2B -106.6(2) . . . . ?
C1B C2B C7B F2B 76.1(3) . . . . ?
C3B C2B C7B F3B 11.8(3) . . . . ?
C1B C2B C7B F3B -165.5(2) . . . . ?
C6B C1B N1B O1B 146.4(2) . . . . ?
C2B C1B N1B O1B -32.8(3) . . . . ?
C6B C1B N1B O2B -32.2(3) . . . . ?
C2B C1B N1B O2B 148.5(2) . . . . ?
C9B C8B S1B O5B 67.86(18) . . . . ?
C9B C8B S1B O4B -53.66(19) . . . . ?
C9B C8B S1B O3B -172.78(16) . . . . ?
